data_4128064
loop_
_publ_author_name
'Castillo-Blas, Celia'
'L\'opez-Salas, Nieves'
'Guti\'errez, Mar\'ia C'
'Puente-Orench, In\'es'
'Guti\'errez-Puebla, Enrique'
'Ferrer, M. Luisa'
'Monge, M \'Angeles'
'G\'andara, Felipe'

_publ_section_title
;
 Encoding Metal-Cation Arrangements in Metal-Organic Frameworks for
 Programming the Composition of Electrocatalytically Active Multimetal
 Oxides.
;
_journal_issue 4
_journal_name_full 'Journal of the American Chemical Society'
_journal_page_first 1766
_journal_page_last 1774
_journal_paper_doi 10.1021/jacs.8b12860
_journal_volume 141
_journal_year 2019
_chemical_formula_moiety 'C17 H8 Co0.37 F6 Mn0.5 O4 Zn0.13, 0.25(O)'
_chemical_formula_sum 'C17 H0.08 Co0.44 F6 Mn0.43 O4 Zn0.13'
_chemical_formula_weight 440.30
_space_group_crystal_system hexagonal
_space_group_IT_number 179
_space_group_name_Hall 'P 65 2 (0 0 1)'
_space_group_name_H-M_alt 'P 65 2 2'
_symmetry_space_group_name_Hall 'P 65 2 (0 0 1)'
_symmetry_space_group_name_H-M 'P 65 2 2'
_atom_sites_solution_hydrogens geom
_atom_sites_solution_primary dual
_audit_creation_date 2018-05-25
_audit_creation_method
;
Olex2 1.2
(compiled 2018.04.26 svn.r3504 for OlexSys, GUI svn.r5492)
;
_cell_angle_alpha 90
_cell_angle_beta 90
_cell_angle_gamma 120
_cell_formula_units_Z 12
_cell_length_a 21.2819(9)
_cell_length_b 21.2819(9)
_cell_length_c 15.1237(8)
_cell_measurement_reflns_used 7206
_cell_measurement_temperature 250
_cell_measurement_theta_max 64.954
_cell_measurement_theta_min 2.397
_cell_volume 5932.1(5)
_computing_cell_refinement 'SAINT v8.37A (Bruker, 2015)'
_computing_data_reduction 'SAINT v8.37A (Bruker, 2015)'
_computing_molecular_graphics 'Olex2 (Dolomanov et al., 2009)'
_computing_publication_material 'Olex2 (Dolomanov et al., 2009)'
_computing_structure_refinement 'XL (Sheldrick, 2008)'
_computing_structure_solution 'XT (Sheldrick, 2015)'
_diffrn_ambient_temperature 250
_diffrn_measured_fraction_theta_full 0.997
_diffrn_measured_fraction_theta_max 0.997
_diffrn_measurement_device_type 'Vantec 500'
_diffrn_measurement_method '\f and \w scans'
_diffrn_radiation_type CuK\a
_diffrn_radiation_wavelength 1.54178
_diffrn_reflns_av_R_equivalents 0.0999
_diffrn_reflns_av_unetI/netI 0.0515
_diffrn_reflns_Laue_measured_fraction_full 0.997
_diffrn_reflns_Laue_measured_fraction_max 0.997
_diffrn_reflns_limit_h_max 24
_diffrn_reflns_limit_h_min -25
_diffrn_reflns_limit_k_max 24
_diffrn_reflns_limit_k_min -25
_diffrn_reflns_limit_l_max 17
_diffrn_reflns_limit_l_min -17
_diffrn_reflns_number 34454
_diffrn_reflns_point_group_measured_fraction_full 0.995
_diffrn_reflns_point_group_measured_fraction_max 0.995
_diffrn_reflns_theta_full 65.391
_diffrn_reflns_theta_max 65.391
_diffrn_reflns_theta_min 2.397
_diffrn_standards_number 0
_exptl_absorpt_coefficient_mu 6.275
_exptl_absorpt_correction_type none
_exptl_crystal_colour blue
_exptl_crystal_colour_primary blue
_exptl_crystal_density_diffrn 1.479
_exptl_crystal_description needle
_exptl_crystal_F_000 2575
_exptl_crystal_size_max 0.08
_exptl_crystal_size_mid 0.02
_exptl_crystal_size_min 0.02
_refine_diff_density_max 0.675
_refine_diff_density_min -0.538
_refine_diff_density_rms 0.105
_refine_ls_abs_structure_details
;
 Flack x determined using 1027 quotients [(I+)-(I-)]/[(I+)+(I-)]
 (Parsons, Flack and Wagner, Acta Cryst. B69 (2013) 249-259).
;
_refine_ls_abs_structure_Flack 0.002(6)
_refine_ls_extinction_method none
_refine_ls_goodness_of_fit_ref 1.056
_refine_ls_hydrogen_treatment constr
_refine_ls_matrix_type full
_refine_ls_number_parameters 260
_refine_ls_number_reflns 3396
_refine_ls_number_restraints 0
_refine_ls_restrained_S_all 1.056
_refine_ls_R_factor_all 0.0647
_refine_ls_R_factor_gt 0.0535
_refine_ls_shift/su_max 0.000
_refine_ls_shift/su_mean 0.000
_refine_ls_structure_factor_coef Fsqd
_refine_ls_weighting_details 'w=1/[\s^2^(Fo^2^)+(0.1000P)^2^] where P=(Fo^2^+2Fc^2^)/3'
_refine_ls_weighting_scheme calc
_refine_ls_wR_factor_gt 0.1399
_refine_ls_wR_factor_ref 0.1488
_reflns_Friedel_coverage 0.696
_reflns_Friedel_fraction_full 0.993
_reflns_Friedel_fraction_max 0.993
_reflns_number_gt 2868
_reflns_number_total 3396
_reflns_threshold_expression 'I > 2\s(I)'
_cod_data_source_file Zn0.17Mn0.45Co0.38(hfipbb).cif
_cod_data_source_block 1126
_cod_original_cell_volume 5932.1(6)
_cod_database_code 4128064
_shelx_shelxl_version_number 2014/7
_shelx_space_group_comment
;
The symmetry employed for this shelxl refinement is uniquely defined
by the following loop, which should always be used as a source of
symmetry information in preference to the above space-group names.
They are only intended as comments.
;
_shelx_estimated_absorpt_t_max 0.885
_shelx_estimated_absorpt_t_min 0.634
_olex2_refinement_description
;
1. Fixed Uiso
 At 1.2 times of:
  All C(H) groups
2. Uiso/Uaniso restraints and constraints
Uanis(Co01) = Uanis(Zn01)
3. Others
 Sof(Zn01)=0.5*(1-FVAR(2))
 Sof(Co01)=0.5*FVAR(2)
 Fixed Sof: O1(0.25)
4.a Aromatic/amide H refined with riding coordinates:
 C00F(H00F), C00J(H00J), C00L(H00L), C00M(H00M), C00N(H00N), C00O(H00O),
 C00P(H00P), C00Q(H00Q)
;
_olex2_submission_special_instructions 'No special instructions were received'

loop_
_space_group_symop_operation_xyz
'x, y, z'
'-y, x-y, z+2/3'
'-x+y, -x, z+1/3'
'-x, -y, z+1/2'
'y, -x+y, z+1/6'
'x-y, x, z+5/6'
'y, x, -z+2/3'
'x-y, -y, -z'
'-x, -x+y, -z+1/3'
'-y, -x, -z+1/6'
'-x+y, y, -z+1/2'
'x, x-y, -z+5/6'

loop_
_atom_site_label
_atom_site_type_symbol
_atom_site_fract_x
_atom_site_fract_y
_atom_site_fract_z
_atom_site_U_iso_or_equiv
_atom_site_adp_type
_atom_site_occupancy
_atom_site_site_symmetry_order
_atom_site_calc_flag
_atom_site_refinement_flags_posn
_atom_site_refinement_flags_adp
_atom_site_refinement_flags_occupancy
_atom_site_disorder_assembly
_atom_site_disorder_group
Co01 Co 0.2835(2) 0.7165(2) 0.0833 0.0255(4) Uani 0.742(17) 2 d S T P A 1
Mn02 Mn 0.32467(4) 0.64934(7) 0.2500 0.0241(4) Uani 1 2 d S T P B 1
O003 O -0.2562(2) 0.3747(2) 0.5197(3) 0.0290(10) Uani 1 1 d . . . . .
O004 O -0.2670(3) 0.4244(2) 0.6452(3) 0.0341(11) Uani 1 1 d . . . . .
O005 O 0.2305(3) 0.6551(3) 0.2763(3) 0.0381(12) Uani 1 1 d . . . . .
F006 F -0.0943(3) 0.7031(3) 0.3148(4) 0.0661(16) Uani 1 1 d . . . . .
O007 O 0.2043(3) 0.7011(3) 0.1582(3) 0.0434(13) Uani 1 1 d . . . . .
F008 F 0.0475(3) 0.7385(3) 0.5716(4) 0.0726(17) Uani 1 1 d . . . . .
F009 F 0.0830(3) 0.8252(3) 0.4778(5) 0.086(2) Uani 1 1 d . . . . .
F00A F -0.0123(4) 0.7943(3) 0.5550(5) 0.086(2) Uani 1 1 d . . . . .
F00B F -0.0157(3) 0.8115(3) 0.3553(5) 0.083(2) Uani 1 1 d . . . . .
F00C F -0.1110(3) 0.7474(3) 0.4327(5) 0.080(2) Uani 1 1 d . . . . .
C00D C -0.1869(3) 0.5036(4) 0.5361(5) 0.0314(15) Uani 1 1 d . . . . .
C00E C -0.2405(3) 0.4307(3) 0.5703(4) 0.0267(13) Uani 1 1 d . . . . .
C00F C -0.1651(4) 0.5646(4) 0.5874(5) 0.0377(16) Uani 1 1 d . . . . .
H00F H -0.1868 0.5602 0.6430 0.045 Uiso 1 1 calc R . . . .
C00G C -0.0798(4) 0.6397(4) 0.4755(5) 0.0348(16) Uani 1 1 d . . . . .
C00H C 0.1948(3) 0.6792(4) 0.2384(5) 0.0357(16) Uani 1 1 d . . . . .
C00I C 0.1364(4) 0.6840(4) 0.2874(5) 0.0336(15) Uani 1 1 d . . . . .
C00J C -0.1037(4) 0.5787(4) 0.4233(5) 0.0356(16) Uani 1 1 d . . . . .
H00J H -0.0831 0.5831 0.3671 0.043 Uiso 1 1 calc R . . . .
C00K C 0.0341(4) 0.7021(4) 0.3813(5) 0.0366(17) Uani 1 1 d . . . . .
C00L C -0.1574(4) 0.5110(4) 0.4521(5) 0.0318(15) Uani 1 1 d . . . . .
H00L H -0.1738 0.4703 0.4151 0.038 Uiso 1 1 calc R . . . .
C00M C 0.0521(4) 0.7278(5) 0.2963(6) 0.0450(19) Uani 1 1 d . . . . .
H00M H 0.0297 0.7516 0.2699 0.054 Uiso 1 1 calc R . . . .
C00N C 0.1029(4) 0.7189(4) 0.2491(6) 0.0416(17) Uani 1 1 d . . . . .
H00N H 0.1148 0.7366 0.1909 0.050 Uiso 1 1 calc R . . . .
C00O C 0.0672(4) 0.6671(4) 0.4194(6) 0.0393(17) Uani 1 1 d . . . . .
H00O H 0.0542 0.6483 0.4769 0.047 Uiso 1 1 calc R . . . .
C00P C -0.1119(4) 0.6320(4) 0.5586(5) 0.0407(18) Uani 1 1 d . . . . .
H00P H -0.0971 0.6728 0.5949 0.049 Uiso 1 1 calc R . . . .
C00Q C 0.1192(4) 0.6593(4) 0.3739(5) 0.0389(17) Uani 1 1 d . . . . .
H00Q H 0.1429 0.6373 0.4015 0.047 Uiso 1 1 calc R . . . .
C00R C 0.0239(5) 0.7680(5) 0.5117(8) 0.065(3) Uani 1 1 d . . . . .
C00S C -0.0201(4) 0.7135(4) 0.4381(6) 0.042(2) Uani 1 1 d . . . . .
C00T C -0.0603(5) 0.7445(5) 0.3846(8) 0.060(3) Uani 1 1 d . . . . .
Zn01 Zn 0.2832(5) 0.7168(5) 0.0833 0.0255(4) Uani 0.258(17) 2 d S T P A 2
O1 O -0.017(5) 0.506(4) 0.634(5) 0.21(3) Uiso 0.25 1 d . . . . .

loop_
_atom_site_aniso_label
_atom_site_aniso_U_11
_atom_site_aniso_U_22
_atom_site_aniso_U_33
_atom_site_aniso_U_23
_atom_site_aniso_U_13
_atom_site_aniso_U_12
Co01 0.0267(6) 0.0267(6) 0.0241(7) 0.0032(5) 0.0032(5) 0.0140(6)
Mn02 0.0239(5) 0.0256(7) 0.0235(7) 0.000 -0.0010(5) 0.0128(3)
O003 0.030(2) 0.022(2) 0.030(2) 0.0038(18) 0.0053(18) 0.0093(19)
O004 0.042(3) 0.029(2) 0.027(3) 0.0054(19) 0.008(2) 0.015(2)
O005 0.028(2) 0.048(3) 0.042(3) 0.000(2) 0.005(2) 0.022(2)
F006 0.046(3) 0.076(4) 0.085(4) 0.027(3) 0.007(3) 0.037(3)
O007 0.039(3) 0.064(4) 0.033(3) 0.009(2) 0.016(2) 0.030(3)
F008 0.049(3) 0.075(4) 0.068(4) -0.027(3) -0.003(3) 0.012(3)
F009 0.055(3) 0.040(3) 0.115(5) -0.018(3) 0.040(3) -0.013(3)
F00A 0.078(4) 0.043(3) 0.118(5) -0.020(3) 0.049(4) 0.016(3)
F00B 0.076(4) 0.050(3) 0.134(6) 0.040(4) 0.052(4) 0.040(3)
F00C 0.062(3) 0.076(4) 0.125(6) 0.033(4) 0.047(4) 0.052(3)
C00D 0.025(3) 0.036(4) 0.032(4) -0.005(3) -0.001(3) 0.015(3)
C00E 0.020(3) 0.026(3) 0.031(4) -0.004(3) -0.003(3) 0.009(3)
C00F 0.038(4) 0.033(4) 0.037(4) -0.001(3) 0.015(3) 0.014(3)
C00G 0.022(3) 0.029(4) 0.049(5) 0.002(3) 0.010(3) 0.010(3)
C00H 0.024(3) 0.035(4) 0.046(5) -0.006(3) 0.004(3) 0.013(3)
C00I 0.024(3) 0.035(4) 0.041(4) 0.003(3) 0.008(3) 0.014(3)
C00J 0.030(3) 0.035(4) 0.034(4) 0.002(3) 0.013(3) 0.010(3)
C00K 0.026(3) 0.031(4) 0.049(4) 0.002(3) 0.010(3) 0.012(3)
C00L 0.031(3) 0.026(3) 0.033(4) -0.004(3) 0.003(3) 0.010(3)
C00M 0.038(4) 0.048(5) 0.056(5) 0.016(4) 0.012(4) 0.027(4)
C00N 0.035(4) 0.049(4) 0.043(4) 0.016(4) 0.014(4) 0.023(3)
C00O 0.036(4) 0.042(4) 0.040(4) 0.007(3) 0.012(3) 0.019(3)
C00P 0.037(4) 0.031(4) 0.044(5) -0.008(3) 0.013(3) 0.010(3)
C00Q 0.030(4) 0.039(4) 0.052(5) 0.008(3) 0.004(3) 0.020(3)
C00R 0.048(5) 0.038(5) 0.090(8) -0.008(5) 0.028(5) 0.008(4)
C00S 0.030(4) 0.029(4) 0.064(6) -0.001(3) 0.017(3) 0.012(3)
C00T 0.047(5) 0.045(5) 0.097(8) 0.021(5) 0.034(5) 0.031(4)
Zn01 0.0267(6) 0.0267(6) 0.0241(7) 0.0032(5) 0.0032(5) 0.0140(6)

loop_
_atom_type_symbol
_atom_type_description
_atom_type_scat_dispersion_real
_atom_type_scat_dispersion_imag
_atom_type_scat_source
C C 0.0181 0.0091 'International Tables Vol C Tables 4.2.6.8 and 6.1.1.4'
Co Co -2.3653 3.6143 'International Tables Vol C Tables 4.2.6.8 and 6.1.1.4'
F F 0.0727 0.0534 'International Tables Vol C Tables 4.2.6.8 and 6.1.1.4'
Mn Mn -0.5299 2.8052 'International Tables Vol C Tables 4.2.6.8 and 6.1.1.4'
O O 0.0492 0.0322 'International Tables Vol C Tables 4.2.6.8 and 6.1.1.4'
Zn Zn -1.5491 0.6778 'International Tables Vol C Tables 4.2.6.8 and 6.1.1.4'
H H 0.0000 0.0000 'International Tables Vol C Tables 4.2.6.8 and 6.1.1.4'

loop_
_geom_angle_atom_site_label_1
_geom_angle_atom_site_label_2
_geom_angle_atom_site_label_3
_geom_angle
_geom_angle_site_symmetry_1
_geom_angle_site_symmetry_3
O003 Co01 O003 106.7(4) 4_564 7_565
O007 Co01 O003 108.6(2) 10_665 7_565
O007 Co01 O003 114.4(2) 10_665 4_564
O007 Co01 O003 108.6(2) . 4_564
O007 Co01 O003 114.4(2) . 7_565
O007 Co01 O007 104.5(5) 10_665 .
O003 Mn02 O003 83.7(2) 7_565 6_664
O004 Mn02 O003 89.12(16) 8_666 6_664
O004 Mn02 O003 164.59(17) 8_666 7_565
O004 Mn02 O003 89.12(16) 4_564 7_565
O004 Mn02 O003 164.59(17) 4_564 6_664
O004 Mn02 O004 100.9(3) 8_666 4_564
O005 Mn02 O003 79.12(18) 11 7_565
O005 Mn02 O003 96.55(18) . 7_565
O005 Mn02 O003 96.55(18) 11 6_664
O005 Mn02 O003 79.12(18) . 6_664
O005 Mn02 O004 95.5(2) 11 4_564
O005 Mn02 O004 88.19(19) . 4_564
O005 Mn02 O004 95.5(2) . 8_666
O005 Mn02 O004 88.19(19) 11 8_666
O005 Mn02 O005 174.3(3) 11 .
Co01 O003 Mn02 96.54(18) 4_565 5_455
C00E O003 Co01 115.1(4) . 4_565
C00E O003 Mn02 125.1(4) . 5_455
C00E O003 Zn01 115.2(4) . 4_565
C00E O004 Mn02 145.0(4) . 4_565
C00H O005 Mn02 136.8(5) . .
C00H O007 Co01 126.1(5) . .
C00H O007 Zn01 126.3(6) . .
C00F C00D C00E 120.6(6) . .
C00F C00D C00L 119.2(7) . .
C00L C00D C00E 120.2(6) . .
O003 C00E C00D 117.4(6) . .
O004 C00E O003 122.7(6) . .
O004 C00E C00D 119.9(6) . .
C00P C00F C00D 121.0(7) . .
C00J C00G C00P 118.2(6) . .
C00J C00G C00S 118.3(6) . .
C00P C00G C00S 123.5(7) . .
O005 C00H O007 124.5(6) . .
O005 C00H C00I 119.9(7) . .
O007 C00H C00I 115.6(6) . .
C00N C00I C00H 119.8(7) . .
C00Q C00I C00H 120.8(7) . .
C00Q C00I C00N 119.2(7) . .
C00G C00J C00L 121.5(7) . .
C00M C00K C00S 122.5(7) . .
C00O C00K C00M 119.2(7) . .
C00O C00K C00S 118.2(7) . .
C00J C00L C00D 119.7(6) . .
C00K C00M C00N 120.6(8) . .
C00I C00N C00M 120.2(8) . .
C00K C00O C00Q 120.8(7) . .
C00F C00P C00G 120.4(7) . .
C00I C00Q C00O 119.9(7) . .
F008 C00R F009 106.5(9) . .
F008 C00R F00A 107.2(9) . .
F008 C00R C00S 111.5(7) . .
F009 C00R C00S 110.5(8) . .
F00A C00R F009 106.5(7) . .
F00A C00R C00S 114.2(9) . .
C00G C00S C00R 112.4(7) . .
C00K C00S C00G 109.9(6) . .
C00K C00S C00R 107.3(6) . .
C00K C00S C00T 113.0(7) . .
C00T C00S C00G 106.0(6) . .
C00T C00S C00R 108.3(8) . .
F006 C00T F00B 107.7(9) . .
F006 C00T F00C 106.2(8) . .
F006 C00T C00S 111.4(7) . .
F00B C00T C00S 112.4(8) . .
F00C C00T F00B 107.1(7) . .
F00C C00T C00S 111.7(8) . .
O003 Zn01 O003 106.2(9) 4_564 7_565
O007 Zn01 O003 108.6(2) 10_665 7_565
O007 Zn01 O003 114.4(2) 10_665 4_564
O007 Zn01 O003 114.4(2) . 7_565
O007 Zn01 O003 108.6(2) . 4_564
O007 Zn01 O007 104.9(9) 10_665 .

loop_
_geom_bond_atom_site_label_1
_geom_bond_atom_site_label_2
_geom_bond_distance
_geom_bond_site_symmetry_2
Co01 O003 1.978(6) 7_565
Co01 O003 1.978(6) 4_564
Co01 O007 1.916(7) 10_665
Co01 O007 1.916(7) .
Mn02 O003 2.336(4) 7_565
Mn02 O003 2.336(4) 6_664
Mn02 O004 2.135(4) 8_666
Mn02 O004 2.135(4) 4_564
Mn02 O005 2.106(5) 11
Mn02 O005 2.106(5) .
O003 Co01 1.978(6) 4_565
O003 Mn02 2.336(4) 5_455
O003 C00E 1.310(8) .
O003 Zn01 1.983(12) 4_565
O004 Mn02 2.135(4) 4_565
O004 C00E 1.242(8) .
O005 C00H 1.248(9) .
F006 C00T 1.333(12) .
O007 C00H 1.278(9) .
O007 Zn01 1.910(12) .
F008 C00R 1.334(13) .
F009 C00R 1.340(10) .
F00A C00R 1.330(11) .
F00B C00T 1.334(10) .
F00C C00T 1.329(10) .
C00D C00E 1.487(9) .
C00D C00F 1.378(10) .
C00D C00L 1.390(10) .
C00F C00P 1.380(10) .
C00G C00J 1.382(10) .
C00G C00P 1.400(10) .
C00G C00S 1.550(10) .
C00H C00I 1.494(9) .
C00I C00N 1.387(11) .
C00I C00Q 1.389(11) .
C00J C00L 1.387(10) .
C00K C00M 1.375(11) .
C00K C00O 1.383(11) .
C00K C00S 1.550(10) .
C00M C00N 1.387(11) .
C00O C00Q 1.381(10) .
C00R C00S 1.542(13) .
C00S C00T 1.544(13) .
Zn01 O003 1.983(12) 7_565
Zn01 O003 1.983(12) 4_564
Zn01 O007 1.910(12) 10_665
O1 O1 1.16(13) 9_556
